data_4070140
loop_
_publ_author_name
'Tikhonova, Irina A.'
'Gribanyov, Dmitry A.'
'Tugashov, Kirill I.'
'Dolgushin, Fedor M.'
'Smol&#x2019;yakov, Alexandr F.'
'Peregudov, Alexandr S.'
'Klemenkova, Zinaida S.'
'Shur, Vladimir B.'

_publ_section_title
;
 Complexation of [12]Crown-4, [18]Crown-6, and 1,3,5-Trioxane with Cyclic
 Trimeric Perfluoro-o-phenylenemercury. Synthesis and Structures of the
 First Complexes of Crown Ethers with an Anticrown
;
_journal_issue 22
_journal_name_full Organometallics
_journal_page_first 6567
_journal_paper_doi 10.1021/om900626j
_journal_volume 28
_journal_year 2009
_chemical_formula_moiety 'C12 H24 O6, 2(C18 H2 F12 Hg3 O)'
_chemical_formula_sum 'C48 H28 F24 Hg6 O8'
_chemical_formula_weight 2392.24
_chemical_name_systematic
; 
 ? 
;
_space_group_IT_number 2
_symmetry_cell_setting triclinic
_symmetry_space_group_name_Hall '-P 1'
_symmetry_space_group_name_H-M 'P -1'
_atom_sites_solution_hydrogens difmap
_atom_sites_solution_primary direct
_atom_sites_solution_secondary difmap
_audit_creation_method SHELXL-97
_cell_angle_alpha 112.9600(10)
_cell_angle_beta 98.0810(10)
_cell_angle_gamma 109.0410(10)
_cell_formula_units_Z 1
_cell_length_a 11.6411(7)
_cell_length_b 11.7927(7)
_cell_length_c 11.8557(7)
_cell_measurement_reflns_used 693
_cell_measurement_temperature 100(2)
_cell_measurement_theta_max 32
_cell_measurement_theta_min 3
_cell_volume 1347.88(14)
_computing_cell_refinement 'Bruker SAINT'
_computing_data_collection 'Bruker APEX II'
_computing_data_reduction 'Bruker SAINT'
_computing_molecular_graphics 'Bruker SHELXTL'
_computing_publication_material 'Bruker SHELXTL'
_computing_structure_refinement 'SHELXL-97 (Sheldrick, 1997)'
_computing_structure_solution 'SHELXS-97 (Sheldrick, 1997)'
_diffrn_ambient_temperature 100(2)
_diffrn_measured_fraction_theta_full 0.997
_diffrn_measured_fraction_theta_max 0.997
_diffrn_measurement_device_type 'Bruker APEX II CCD area detector''
_diffrn_measurement_method 'omega scans'
_diffrn_radiation_monochromator graphite
_diffrn_radiation_source 'fine-focus sealed tube'
_diffrn_radiation_type MoK\a
_diffrn_radiation_wavelength 0.71073
_diffrn_reflns_av_R_equivalents 0.0370
_diffrn_reflns_av_sigmaI/netI 0.0340
_diffrn_reflns_limit_h_max 17
_diffrn_reflns_limit_h_min -17
_diffrn_reflns_limit_k_max 17
_diffrn_reflns_limit_k_min -17
_diffrn_reflns_limit_l_max 17
_diffrn_reflns_limit_l_min -17
_diffrn_reflns_number 33399
_diffrn_reflns_theta_full 32.00
_diffrn_reflns_theta_max 32.00
_diffrn_reflns_theta_min 1.95
_exptl_absorpt_coefficient_mu 17.158
_exptl_absorpt_correction_T_max 0.170
_exptl_absorpt_correction_T_min 0.079
_exptl_absorpt_correction_type integration
_exptl_absorpt_process_details SADABS
_exptl_crystal_colour colourless
_exptl_crystal_density_diffrn 2.947
_exptl_crystal_density_method 'not measured'
_exptl_crystal_description prism
_exptl_crystal_F_000 1076
_exptl_crystal_size_max 0.30
_exptl_crystal_size_mid 0.28
_exptl_crystal_size_min 0.16
_refine_diff_density_max 1.430
_refine_diff_density_min -1.440
_refine_ls_extinction_method none
_refine_ls_goodness_of_fit_ref 1.005
_refine_ls_hydrogen_treatment mixed
_refine_ls_matrix_type full
_refine_ls_number_parameters 396
_refine_ls_number_reflns 9338
_refine_ls_number_restraints 0
_refine_ls_restrained_S_all 1.005
_refine_ls_R_factor_all 0.0308
_refine_ls_R_factor_gt 0.0235
_refine_ls_shift/su_max 0.002
_refine_ls_shift/su_mean 0.000
_refine_ls_structure_factor_coef Fsqd
_refine_ls_weighting_details 'calc w=1/[\s^2^(Fo^2^)+(0.0185P)^2^+1.8843P] where P=(Fo^2^+2Fc^2^)/3'
_refine_ls_weighting_scheme calc
_refine_ls_wR_factor_gt 0.0474
_refine_ls_wR_factor_ref 0.0495
_reflns_number_gt 8194
_reflns_number_total 9338
_reflns_threshold_expression I>2\s(I)
_cod_data_source_file om900626j_si_001.cif
_cod_data_source_block aa
_cod_depositor_comments
;
The following automatic conversions were performed:

'_symmetry_cell_setting' value 'Triclinic' changed to 'triclinic'
according to /home/saulius/struct/CIF-dictionaries/cif_core.dic
dictionary named 'cif_core.dic' version 2.4.2 from 2011-04-26.

Automatic conversion script
Id: cif_fix_values 1715 2011-07-08 13:25:40Z adriana 
;
_cod_database_code 4070140

loop_
_symmetry_equiv_pos_as_xyz
'x, y, z'
'-x, -y, -z'

loop_
_atom_site_label
_atom_site_type_symbol
_atom_site_fract_x
_atom_site_fract_y
_atom_site_fract_z
_atom_site_U_iso_or_equiv
_atom_site_adp_type
_atom_site_occupancy
_atom_site_symmetry_multiplicity
_atom_site_calc_flag
_atom_site_refinement_flags
Hg1 Hg 0.668989(12) 0.615604(13) 0.884538(12) 0.01290(3) Uani 1 1 d .
Hg2 Hg 0.997541(12) 0.852473(12) 1.026120(12) 0.01243(3) Uani 1 1 d .
Hg3 Hg 0.878358(12) 0.623007(13) 0.686035(12) 0.01268(3) Uani 1 1 d .
F3 F 1.0372(2) 1.0332(2) 1.3216(2) 0.0220(5) Uani 1 1 d .
F4 F 0.8772(3) 1.0327(2) 1.4660(2) 0.0261(5) Uani 1 1 d .
F5 F 0.6275(2) 0.8545(2) 1.3578(2) 0.0252(5) Uani 1 1 d .
F6 F 0.5394(2) 0.6680(2) 1.1064(2) 0.0216(5) Uani 1 1 d .
F9 F 1.1073(2) 0.6922(2) 0.5732(2) 0.0230(5) Uani 1 1 d .
F10 F 1.3509(2) 0.8849(3) 0.6816(2) 0.0250(5) Uani 1 1 d .
F11 F 1.4362(2) 1.0637(2) 0.9362(2) 0.0242(5) Uani 1 1 d .
F12 F 1.2785(2) 1.0521(2) 1.0819(2) 0.0247(5) Uani 1 1 d .
F15 F 0.3925(2) 0.4071(2) 0.6956(2) 0.0234(5) Uani 1 1 d .
F16 F 0.3006(2) 0.2409(3) 0.4396(2) 0.0288(6) Uani 1 1 d .
F17 F 0.4602(2) 0.2445(3) 0.2926(2) 0.0282(6) Uani 1 1 d .
F18 F 0.7091(2) 0.4124(2) 0.4007(2) 0.0231(5) Uani 1 1 d .
O1W O 0.8919(3) 0.5730(3) 0.9263(3) 0.0146(5) Uani 1 1 d .
H1W H 0.890(6) 0.553(6) 0.980(6) 0.049(19) Uiso 1 1 d .
H2W H 0.928(6) 0.530(7) 0.886(6) 0.06(2) Uiso 1 1 d .
O1 O 0.9116(3) 0.3723(3) 0.7216(2) 0.0163(5) Uani 1 1 d .
O2 O 1.1638(3) 0.5360(3) 0.9029(2) 0.0163(5) Uani 1 1 d .
O3 O 1.2012(3) 0.7661(3) 1.1376(2) 0.0170(5) Uani 1 1 d .
C1 C 0.7433(4) 0.7500(4) 1.0788(3) 0.0160(7) Uani 1 1 d .
C2 C 0.8731(3) 0.8461(3) 1.1350(3) 0.0134(6) Uani 1 1 d .
C3 C 0.9143(4) 0.9392(4) 1.2648(3) 0.0165(7) Uani 1 1 d .
C4 C 0.8338(4) 0.9405(4) 1.3401(3) 0.0183(7) Uani 1 1 d .
C5 C 0.7071(4) 0.8496(4) 1.2864(4) 0.0194(7) Uani 1 1 d .
C6 C 0.6640(3) 0.7554(4) 1.1567(4) 0.0163(7) Uani 1 1 d .
C7 C 1.1097(3) 0.8603(3) 0.9053(3) 0.0126(6) Uani 1 1 d .
C8 C 1.0652(3) 0.7670(4) 0.7726(3) 0.0137(6) Uani 1 1 d .
C9 C 1.1475(4) 0.7781(4) 0.7009(3) 0.0153(7) Uani 1 1 d .
C10 C 1.2729(4) 0.8755(4) 0.7544(4) 0.0177(7) Uani 1 1 d .
C11 C 1.3165(3) 0.9672(4) 0.8835(4) 0.0176(7) Uani 1 1 d .
C12 C 1.2336(4) 0.9589(4) 0.9561(3) 0.0169(7) Uani 1 1 d .
C13 C 0.6863(3) 0.4928(3) 0.6102(3) 0.0151(6) Uani 1 1 d .
C14 C 0.6036(3) 0.4909(4) 0.6874(3) 0.0139(6) Uani 1 1 d .
C15 C 0.4759(3) 0.4074(4) 0.6268(4) 0.0162(7) Uani 1 1 d .
C16 C 0.4268(3) 0.3217(4) 0.4949(4) 0.0182(7) Uani 1 1 d .
C17 C 0.5073(4) 0.3237(4) 0.4207(3) 0.0194(7) Uani 1 1 d .
C18 C 0.6347(4) 0.4097(4) 0.4787(3) 0.0165(7) Uani 1 1 d .
C19 C 0.7905(4) 0.2573(4) 0.6635(3) 0.0170(7) Uani 1 1 d .
H19A H 0.7801 0.2038 0.5715 0.020 Uiso 1 1 calc R
H19B H 0.7219 0.2895 0.6680 0.020 Uiso 1 1 calc R
C20 C 1.0177(4) 0.3387(4) 0.7090(4) 0.0192(7) Uani 1 1 d .
H20A H 1.0065 0.2839 0.6169 0.023 Uiso 1 1 calc R
H20B H 1.0238 0.2846 0.7540 0.023 Uiso 1 1 calc R
C21 C 1.1372(4) 0.4674(4) 0.7667(3) 0.0189(7) Uani 1 1 d .
H21A H 1.2097 0.4463 0.7463 0.023 Uiso 1 1 calc R
H21B H 1.1263 0.5266 0.7295 0.023 Uiso 1 1 calc R
C22 C 1.2725(4) 0.6628(4) 0.9602(3) 0.0174(7) Uani 1 1 d .
H22A H 1.2555 0.7223 0.9263 0.021 Uiso 1 1 calc R
H22B H 1.3469 0.6482 0.9375 0.021 Uiso 1 1 calc R
C23 C 1.3025(3) 0.7307(4) 1.1043(3) 0.0173(7) Uani 1 1 d .
H23A H 1.3127 0.6686 1.1379 0.021 Uiso 1 1 calc R
H23B H 1.3837 0.8133 1.1436 0.021 Uiso 1 1 calc R
C24 C 1.2255(4) 0.8346(4) 1.2732(4) 0.0194(7) Uani 1 1 d .
H24A H 1.1669 0.8795 1.2910 0.023 Uiso 1 1 calc R
H24B H 1.3139 0.9063 1.3129 0.023 Uiso 1 1 calc R

loop_
_atom_site_aniso_label
_atom_site_aniso_U_11
_atom_site_aniso_U_22
_atom_site_aniso_U_33
_atom_site_aniso_U_23
_atom_site_aniso_U_13
_atom_site_aniso_U_12
Hg1 0.01144(6) 0.01332(6) 0.01298(6) 0.00574(4) 0.00303(4) 0.00484(4)
Hg2 0.01203(6) 0.01145(5) 0.01200(5) 0.00524(4) 0.00263(4) 0.00355(4)
Hg3 0.01039(6) 0.01361(6) 0.01109(5) 0.00601(4) 0.00118(4) 0.00215(4)
F3 0.0176(11) 0.0178(10) 0.0198(11) 0.0035(9) 0.0015(9) 0.0031(9)
F4 0.0352(14) 0.0214(11) 0.0145(10) 0.0013(9) 0.0086(10) 0.0118(11)
F5 0.0320(14) 0.0255(12) 0.0261(12) 0.0116(10) 0.0207(10) 0.0167(11)
F6 0.0129(10) 0.0243(11) 0.0261(11) 0.0110(9) 0.0082(9) 0.0062(9)
F9 0.0212(12) 0.0289(12) 0.0143(10) 0.0090(9) 0.0056(9) 0.0065(10)
F10 0.0175(11) 0.0322(13) 0.0290(12) 0.0184(11) 0.0139(10) 0.0066(10)
F11 0.0112(10) 0.0244(12) 0.0304(12) 0.0153(10) 0.0018(9) -0.0013(9)
F12 0.0196(12) 0.0200(11) 0.0170(10) 0.0033(9) -0.0008(9) -0.0026(9)
F15 0.0125(11) 0.0255(12) 0.0328(13) 0.0144(10) 0.0086(9) 0.0071(9)
F16 0.0130(11) 0.0240(12) 0.0345(13) 0.0109(11) -0.0054(10) -0.0007(9)
F17 0.0270(13) 0.0236(12) 0.0152(10) 0.0020(9) -0.0073(9) 0.0032(10)
F18 0.0244(12) 0.0259(12) 0.0140(10) 0.0079(9) 0.0063(9) 0.0065(10)
O1W 0.0183(13) 0.0148(11) 0.0148(11) 0.0087(10) 0.0068(10) 0.0086(10)
O1 0.0170(13) 0.0176(12) 0.0158(11) 0.0072(10) 0.0058(10) 0.0094(10)
O2 0.0165(13) 0.0168(12) 0.0135(11) 0.0069(9) 0.0050(9) 0.0043(10)
O3 0.0152(12) 0.0218(13) 0.0141(11) 0.0087(10) 0.0044(10) 0.0075(10)
C1 0.0191(17) 0.0148(15) 0.0166(15) 0.0079(13) 0.0062(13) 0.0089(13)
C2 0.0163(16) 0.0128(14) 0.0143(14) 0.0067(12) 0.0050(12) 0.0091(13)
C3 0.0150(16) 0.0153(15) 0.0165(15) 0.0064(13) 0.0012(13) 0.0059(13)
C4 0.0256(19) 0.0138(15) 0.0143(15) 0.0036(12) 0.0064(14) 0.0103(14)
C5 0.026(2) 0.0172(16) 0.0212(17) 0.0095(14) 0.0152(15) 0.0121(15)
C6 0.0139(16) 0.0147(15) 0.0197(16) 0.0065(13) 0.0050(13) 0.0073(13)
C7 0.0115(15) 0.0103(13) 0.0160(14) 0.0075(12) 0.0033(12) 0.0031(12)
C8 0.0109(15) 0.0157(15) 0.0138(14) 0.0083(12) 0.0030(12) 0.0034(12)
C9 0.0176(17) 0.0184(16) 0.0119(14) 0.0095(12) 0.0053(13) 0.0065(13)
C10 0.0162(17) 0.0239(18) 0.0213(17) 0.0167(15) 0.0100(14) 0.0087(14)
C11 0.0089(15) 0.0156(15) 0.0266(18) 0.0128(14) 0.0009(13) 0.0014(12)
C12 0.0187(18) 0.0134(15) 0.0140(15) 0.0055(12) 0.0006(13) 0.0043(13)
C13 0.0132(16) 0.0126(14) 0.0153(15) 0.0049(12) 0.0021(12) 0.0034(12)
C14 0.0105(15) 0.0155(15) 0.0137(14) 0.0062(12) 0.0025(12) 0.0044(12)
C15 0.0128(16) 0.0156(15) 0.0202(16) 0.0092(13) 0.0041(13) 0.0051(13)
C16 0.0085(15) 0.0133(15) 0.0232(17) 0.0065(13) -0.0046(13) -0.0003(12)
C17 0.0193(18) 0.0144(15) 0.0130(15) 0.0035(13) -0.0059(13) 0.0018(14)
C18 0.0153(17) 0.0171(16) 0.0138(15) 0.0072(13) 0.0007(13) 0.0043(13)
C19 0.0180(17) 0.0177(16) 0.0139(15) 0.0066(13) 0.0032(13) 0.0074(14)
C20 0.0212(18) 0.0199(17) 0.0155(16) 0.0041(13) 0.0053(14) 0.0127(15)
C21 0.0216(19) 0.0234(18) 0.0149(15) 0.0092(14) 0.0100(14) 0.0111(15)
C22 0.0147(16) 0.0182(16) 0.0190(16) 0.0098(14) 0.0075(13) 0.0042(13)
C23 0.0124(16) 0.0197(16) 0.0181(16) 0.0086(13) 0.0031(13) 0.0055(13)
C24 0.0222(19) 0.0161(16) 0.0168(16) 0.0061(13) 0.0049(14) 0.0068(14)

loop_
_atom_type_symbol
_atom_type_description
_atom_type_scat_dispersion_real
_atom_type_scat_dispersion_imag
_atom_type_scat_source
C C 0.0033 0.0016 'International Tables Vol C Tables 4.2.6.8 and 6.1.1.4'
H H 0.0000 0.0000 'International Tables Vol C Tables 4.2.6.8 and 6.1.1.4'
O O 0.0106 0.0060 'International Tables Vol C Tables 4.2.6.8 and 6.1.1.4'
F F 0.0171 0.0103 'International Tables Vol C Tables 4.2.6.8 and 6.1.1.4'
Hg Hg -2.3894 9.2266 'International Tables Vol C Tables 4.2.6.8 and 6.1.1.4'

loop_
_geom_angle_atom_site_label_1
_geom_angle_atom_site_label_2
_geom_angle_atom_site_label_3
_geom_angle
_geom_angle_site_symmetry_1
_geom_angle_site_symmetry_3
C1 Hg1 C14 175.96(15) . .
C2 Hg2 C7 174.60(14) . .
C8 Hg3 C13 174.54(14) . .
H1W O1W H2W 101(6) . .
C20 O1 C19 114.1(3) . .
C22 O2 C21 111.4(3) . .
C24 O3 C23 112.4(3) . .
C6 C1 C2 118.1(3) . .
C6 C1 Hg1 120.2(3) . .
C2 C1 Hg1 121.6(3) . .
C3 C2 C1 118.3(3) . .
C3 C2 Hg2 120.4(3) . .
C1 C2 Hg2 121.3(2) . .
F3 C3 C4 117.7(3) . .
F3 C3 C2 120.1(3) . .
C4 C3 C2 122.3(3) . .
F4 C4 C5 119.3(3) . .
F4 C4 C3 120.6(3) . .
C5 C4 C3 120.1(3) . .
F5 C5 C4 120.2(3) . .
F5 C5 C6 121.2(4) . .
C4 C5 C6 118.5(3) . .
F6 C6 C5 117.3(3) . .
F6 C6 C1 119.9(3) . .
C5 C6 C1 122.7(3) . .
C12 C7 C8 118.2(3) . .
C12 C7 Hg2 119.1(3) . .
C8 C7 Hg2 122.7(2) . .
C9 C8 C7 118.5(3) . .
C9 C8 Hg3 120.5(3) . .
C7 C8 Hg3 120.9(3) . .
F9 C9 C8 120.0(3) . .
F9 C9 C10 117.5(3) . .
C8 C9 C10 122.5(3) . .
F10 C10 C11 119.5(3) . .
F10 C10 C9 121.2(3) . .
C11 C10 C9 119.3(3) . .
F11 C11 C10 120.1(3) . .
F11 C11 C12 121.1(3) . .
C10 C11 C12 118.8(3) . .
F12 C12 C7 120.0(3) . .
F12 C12 C11 117.3(3) . .
C7 C12 C11 122.7(3) . .
C18 C13 C14 118.5(3) . .
C18 C13 Hg3 119.1(3) . .
C14 C13 Hg3 122.3(2) . .
C15 C14 C13 118.0(3) . .
C15 C14 Hg1 120.1(3) . .
C13 C14 Hg1 121.9(2) . .
F15 C15 C14 120.1(3) . .
F15 C15 C16 117.4(3) . .
C14 C15 C16 122.5(3) . .
F16 C16 C17 120.3(3) . .
F16 C16 C15 120.5(4) . .
C17 C16 C15 119.2(3) . .
F17 C17 C16 119.7(3) . .
F17 C17 C18 121.0(4) . .
C16 C17 C18 119.2(3) . .
F18 C18 C17 117.0(3) . .
F18 C18 C13 120.5(3) . .
C17 C18 C13 122.5(4) . .
O1 C19 C24 113.6(3) . 2_767
O1 C19 H19A 108.8 . .
C24 C19 H19A 108.8 2_767 .
O1 C19 H19B 108.8 . .
C24 C19 H19B 108.8 2_767 .
H19A C19 H19B 107.7 . .
O1 C20 C21 108.7(3) . .
O1 C20 H20A 109.9 . .
C21 C20 H20A 109.9 . .
O1 C20 H20B 109.9 . .
C21 C20 H20B 109.9 . .
H20A C20 H20B 108.3 . .
O2 C21 C20 109.8(3) . .
O2 C21 H21A 109.7 . .
C20 C21 H21A 109.7 . .
O2 C21 H21B 109.7 . .
C20 C21 H21B 109.7 . .
H21A C21 H21B 108.2 . .
O2 C22 C23 110.6(3) . .
O2 C22 H22A 109.5 . .
C23 C22 H22A 109.5 . .
O2 C22 H22B 109.5 . .
C23 C22 H22B 109.5 . .
H22A C22 H22B 108.1 . .
O3 C23 C22 109.5(3) . .
O3 C23 H23A 109.8 . .
C22 C23 H23A 109.8 . .
O3 C23 H23B 109.8 . .
C22 C23 H23B 109.8 . .
H23A C23 H23B 108.2 . .
O3 C24 C19 114.0(3) . 2_767
O3 C24 H24A 108.7 . .
C19 C24 H24A 108.7 2_767 .
O3 C24 H24B 108.7 . .
C19 C24 H24B 108.7 2_767 .
H24A C24 H24B 107.6 . .

loop_
_geom_bond_atom_site_label_1
_geom_bond_atom_site_label_2
_geom_bond_distance
_geom_bond_site_symmetry_2
Hg1 C1 2.065(4) .
Hg1 C14 2.072(3) .
Hg2 C2 2.074(4) .
Hg2 C7 2.077(4) .
Hg3 C8 2.067(3) .
Hg3 C13 2.069(4) .
F3 C3 1.356(4) .
F4 C4 1.352(4) .
F5 C5 1.340(4) .
F6 C6 1.350(4) .
F9 C9 1.354(4) .
F10 C10 1.345(4) .
F11 C11 1.339(4) .
F12 C12 1.353(4) .
F15 C15 1.353(4) .
F16 C16 1.350(4) .
F17 C17 1.344(4) .
F18 C18 1.356(4) .
O1W H1W 0.77(7) .
O1W H2W 0.82(7) .
O1 C20 1.425(5) .
O1 C19 1.432(4) .
O2 C22 1.425(4) .
O2 C21 1.427(4) .
O3 C24 1.423(4) .
O3 C23 1.430(5) .
C1 C6 1.393(5) .
C1 C2 1.422(5) .
C2 C3 1.390(5) .
C3 C4 1.382(5) .
C4 C5 1.379(6) .
C5 C6 1.391(5) .
C7 C12 1.382(5) .
C7 C8 1.415(5) .
C8 C9 1.376(5) .
C9 C10 1.389(5) .
C10 C11 1.379(5) .
C11 C12 1.385(6) .
C13 C18 1.383(5) .
C13 C14 1.420(5) .
C14 C15 1.374(5) .
C15 C16 1.390(5) .
C16 C17 1.374(6) .
C17 C18 1.374(5) .
C19 C24 1.521(5) 2_767
C19 H19A 0.9900 .
C19 H19B 0.9900 .
C20 C21 1.501(5) .
C20 H20A 0.9900 .
C20 H20B 0.9900 .
C21 H21A 0.9900 .
C21 H21B 0.9900 .
C22 C23 1.504(5) .
C22 H22A 0.9900 .
C22 H22B 0.9900 .
C23 H23A 0.9900 .
C23 H23B 0.9900 .
C24 C19 1.521(5) 2_767
C24 H24A 0.9900 .
C24 H24B 0.9900 .

loop_
_geom_torsion_atom_site_label_1
_geom_torsion_atom_site_label_2
_geom_torsion_atom_site_label_3
_geom_torsion_atom_site_label_4
_geom_torsion
_geom_torsion_site_symmetry_4
C6 C1 C2 C3 0.6(5) .
Hg1 C1 C2 C3 175.9(3) .
C6 C1 C2 Hg2 -177.4(3) .
Hg1 C1 C2 Hg2 -2.2(4) .
C1 C2 C3 F3 -179.4(3) .
Hg2 C2 C3 F3 -1.4(5) .
C1 C2 C3 C4 0.4(5) .
Hg2 C2 C3 C4 178.5(3) .
F3 C3 C4 F4 -0.1(5) .
C2 C3 C4 F4 -179.9(3) .
F3 C3 C4 C5 178.2(3) .
C2 C3 C4 C5 -1.6(6) .
F4 C4 C5 F5 1.3(6) .
C3 C4 C5 F5 -177.1(3) .
F4 C4 C5 C6 -180.0(3) .
C3 C4 C5 C6 1.7(6) .
F5 C5 C6 F6 -1.0(5) .
C4 C5 C6 F6 -179.7(3) .
F5 C5 C6 C1 178.1(3) .
C4 C5 C6 C1 -0.6(6) .
C2 C1 C6 F6 178.5(3) .
Hg1 C1 C6 F6 3.2(5) .
C2 C1 C6 C5 -0.5(6) .
Hg1 C1 C6 C5 -175.8(3) .
C12 C7 C8 C9 0.6(5) .
Hg2 C7 C8 C9 -178.4(3) .
C12 C7 C8 Hg3 -176.5(3) .
Hg2 C7 C8 Hg3 4.5(4) .
C7 C8 C9 F9 -178.8(3) .
Hg3 C8 C9 F9 -1.6(5) .
C7 C8 C9 C10 1.2(6) .
Hg3 C8 C9 C10 178.4(3) .
F9 C9 C10 F10 0.7(5) .
C8 C9 C10 F10 -179.3(3) .
F9 C9 C10 C11 178.3(3) .
C8 C9 C10 C11 -1.6(6) .
F10 C10 C11 F11 -0.8(5) .
C9 C10 C11 F11 -178.5(3) .
F10 C10 C11 C12 177.8(3) .
C9 C10 C11 C12 0.1(6) .
C8 C7 C12 F12 178.3(3) .
Hg2 C7 C12 F12 -2.7(5) .
C8 C7 C12 C11 -2.2(5) .
Hg2 C7 C12 C11 176.9(3) .
F11 C11 C12 F12 0.0(5) .
C10 C11 C12 F12 -178.6(3) .
F11 C11 C12 C7 -179.6(3) .
C10 C11 C12 C7 1.8(6) .
C18 C13 C14 C15 -0.9(5) .
Hg3 C13 C14 C15 175.6(3) .
C18 C13 C14 Hg1 -177.9(3) .
Hg3 C13 C14 Hg1 -1.4(4) .
C13 C14 C15 F15 -176.8(3) .
Hg1 C14 C15 F15 0.3(5) .
C13 C14 C15 C16 3.0(6) .
Hg1 C14 C15 C16 -179.9(3) .
F15 C15 C16 F16 -0.6(5) .
C14 C15 C16 F16 179.6(3) .
F15 C15 C16 C17 177.0(3) .
C14 C15 C16 C17 -2.8(6) .
F16 C16 C17 F17 -0.2(6) .
C15 C16 C17 F17 -177.8(3) .
F16 C16 C17 C18 178.1(3) .
C15 C16 C17 C18 0.5(6) .
F17 C17 C18 F18 1.2(5) .
C16 C17 C18 F18 -177.1(3) .
F17 C17 C18 C13 179.8(3) .
C16 C17 C18 C13 1.5(6) .
C14 C13 C18 F18 177.2(3) .
Hg3 C13 C18 F18 0.6(5) .
C14 C13 C18 C17 -1.3(6) .
Hg3 C13 C18 C17 -177.9(3) .
C20 O1 C19 C24 64.8(4) 2_767
C19 O1 C20 C21 176.8(3) .
C22 O2 C21 C20 -176.5(3) .
O1 C20 C21 O2 68.5(4) .
C21 O2 C22 C23 -177.4(3) .
C24 O3 C23 C22 -178.2(3) .
O2 C22 C23 O3 -65.9(4) .
C23 O3 C24 C19 -74.7(4) 2_767
